data_7110874
loop_
_publ_author_name
'Leverd, Pascal C.'
'Nierlich, Martine'
'Dumazet-Bonnamour, Isabelle'
'Lamartine, Roger'

_publ_section_title
;
 Using a large calixarene as a polyalkoxide ligand:
 tert-butylcalix[12]arene and its complex with the uranyl cation
;
_journal_issue 6
_journal_name_full 'Chemical Communications'
_journal_page_first 493
_journal_paper_doi 10.1039/b000909l
_journal_year 2000
_chemical_formula_sum 'C182 H218 N10 O12'
_chemical_formula_weight 2737.66
_chemical_name_systematic
; 
? 
;
_space_group_IT_number 2
_symmetry_cell_setting triclinic
_symmetry_space_group_name_Hall '-P 1'
_symmetry_space_group_name_H-M 'P -1'
_atom_sites_solution_hydrogens 'see text'
_atom_sites_solution_primary direct
_atom_sites_solution_secondary difmap
_audit_creation_method SHELXL
_cell_angle_alpha 98.25(3)
_cell_angle_beta 103.53(3)
_cell_angle_gamma 91.77(3)
_cell_formula_units_Z 1
_cell_length_a 12.232(2)
_cell_length_b 16.072(3)
_cell_length_c 20.841(4)
_cell_measurement_reflns_used all
_cell_measurement_temperature 100(2)
_cell_measurement_theta_max 24.67
_cell_measurement_theta_min 2.75
_cell_volume 3933.4(14)
_computing_cell_refinement 'DENZO (Otwinowski & Minor, 1997)'
_computing_data_collection 'DENZO (Otwinowski & Minor, 1997)'
_computing_data_reduction 'DENZO (Otwinowski & Minor, 1997)'
_computing_molecular_graphics 'Bruker SHELXTL, V.5, Madison/WI, 1997'
_computing_publication_material 'Bruker SHELXTL, V.5, Madison/WI, 1997'
_computing_structure_refinement 'SHELXL-93 (Sheldrick, 1993)'
_computing_structure_solution 'SHELXS-86 (Sheldrick, 1990)'
_diffrn_ambient_temperature 100(2)
_diffrn_measurement_device 'nonius CCD'
_diffrn_measurement_method 'area detector'
_diffrn_radiation_monochromator graphite
_diffrn_radiation_source 'fine-focus sealed tube'
_diffrn_radiation_type MoK\a
_diffrn_radiation_wavelength 0.71073
_diffrn_reflns_av_R_equivalents 0.247
_diffrn_reflns_av_sigmaI/netI 0.4046
_diffrn_reflns_limit_h_max 14
_diffrn_reflns_limit_h_min 0
_diffrn_reflns_limit_k_max 18
_diffrn_reflns_limit_k_min -18
_diffrn_reflns_limit_l_max 23
_diffrn_reflns_limit_l_min -24
_diffrn_reflns_number 23623
_diffrn_reflns_theta_max 24.67
_diffrn_reflns_theta_min 2.75
_diffrn_standards_decay_% 'not significant'
_exptl_absorpt_coefficient_mu 0.072
_exptl_absorpt_correction_type none
_exptl_crystal_colour colourless
_exptl_crystal_density_diffrn 1.156
_exptl_crystal_density_meas ?
_exptl_crystal_description needle
_exptl_crystal_F_000 1476
_exptl_crystal_size_max 0.12
_exptl_crystal_size_mid 0.03
_exptl_crystal_size_min 0.03
_refine_diff_density_max 0.308
_refine_diff_density_min -0.320
_refine_diff_density_rms 0.072
_refine_ls_extinction_method none
_refine_ls_goodness_of_fit_all 0.989
_refine_ls_goodness_of_fit_obs 1.194
_refine_ls_hydrogen_treatment 'see text'
_refine_ls_matrix_type full
_refine_ls_number_parameters 439
_refine_ls_number_reflns 12275
_refine_ls_number_restraints 0
_refine_ls_restrained_S_all 1.012
_refine_ls_restrained_S_obs 1.194
_refine_ls_R_factor_all 0.3481
_refine_ls_R_factor_obs 0.1212
_refine_ls_shift/esd_max 0.000
_refine_ls_shift/esd_mean 0.000
_refine_ls_structure_factor_coef Fsqd
_refine_ls_weighting_details 'w==1/[\s^2^(Fo^2^)+(0.0872P)^2^+2.7242P] where P==(Fo^2^+2Fc^2^)/3'
_refine_ls_weighting_scheme calc
_refine_ls_wR_factor_all 0.3373
_refine_ls_wR_factor_obs 0.2145
_reflns_number_observed 3687
_reflns_number_total 12327
_reflns_observed_criterion >2sigma(I)
_cod_data_source_file b000909lsup1.cif
_cod_data_source_block struc
_cod_depositor_comments
;
The following automatic conversions were performed:

'_exptl_crystal_density_meas' value 'not measured' was changed to '?'
- the value is perceived as not measured.

Automatic conversion script
Id: cif_fix_values 3008 2015-01-20 13:52:24Z robertas 

The following automatic conversions were performed:

'_refine_ls_weighting_scheme' value 'calc
w==1/[\s^2^(Fo^2^)+(0.0872P)^2^+2.7242P] where P==(Fo^2^+2Fc^2^)/3'
was changed to 'calc'. New tag '_refine_ls_weighting_details' was
created. The value of the new tag was set to
'w==1/[\s^2^(Fo^2^)+(0.0872P)^2^+2.7242P] where P==(Fo^2^+2Fc^2^)/3'.

Automatic conversion script
Id: cif_fix_values 3143 2015-03-26 13:38:13Z robertas 
;
_cod_original_sg_symbol_H-M P-1
_cod_database_code 7110874

loop_
_symmetry_equiv_pos_as_xyz
'x, y, z'
'-x, -y, -z'

loop_
_atom_site_aniso_label
_atom_site_aniso_U_11
_atom_site_aniso_U_22
_atom_site_aniso_U_33
_atom_site_aniso_U_23
_atom_site_aniso_U_13
_atom_site_aniso_U_12
O6 0.027(4) 0.033(5) 0.027(4) 0.008(3) 0.008(3) 0.007(3)
O1 0.027(4) 0.042(5) 0.021(4) 0.007(3) 0.006(3) 0.005(3)
O2 0.026(4) 0.053(5) 0.022(4) 0.002(4) 0.006(3) 0.007(4)
O3 0.022(4) 0.032(4) 0.029(4) 0.006(3) 0.008(3) 0.001(3)
O4 0.026(4) 0.033(5) 0.037(4) 0.002(4) 0.017(3) 0.004(3)
O5 0.022(4) 0.045(5) 0.031(4) 0.010(4) 0.009(3) 0.009(3)

loop_
_atom_site_label
_atom_site_type_symbol
_atom_site_fract_x
_atom_site_fract_y
_atom_site_fract_z
_atom_site_U_iso_or_equiv
_atom_site_thermal_displace_type
_atom_site_occupancy
_atom_site_calc_flag
_atom_site_refinement_flags
O6 O -0.3550(5) 0.1485(4) 0.1818(3) 0.029(2) Uani 1 d .
O1 O -0.3819(5) 0.2654(4) 0.2740(3) 0.030(2) Uani 1 d .
H6A H -0.3590 0.1390 0.1364 0.060 Uiso 1 d .
H1A H -0.4048 0.2316 0.2398 0.060 Uiso 1 d .
C1E C -0.3475(8) 0.0710(6) 0.2047(5) 0.026(2) Uiso 1 d .
C2E C -0.2595(7) 0.0195(6) 0.1954(4) 0.020(2) Uiso 1 d .
C3E C -0.2557(8) -0.0570(6) 0.2180(5) 0.027(2) Uiso 1 d .
H3E H -0.2003(8) -0.0924(6) 0.2097(5) 0.033 Uiso 1 calc R
C4E C -0.3322(8) -0.0837(6) 0.2530(5) 0.026(2) Uiso 1 d .
C5E C -0.4130(8) -0.0286(6) 0.2642(5) 0.027(2) Uiso 1 d .
H5E H -0.4639(8) -0.0443(6) 0.2879(5) 0.032 Uiso 1 calc R
C6E C -0.4218(8) 0.0480(6) 0.2421(5) 0.027(2) Uiso 1 d .
C1F C -0.4182(8) 0.2385(6) 0.3262(5) 0.030(3) Uiso 1 d .
C2F C -0.4845(8) 0.1639(6) 0.3195(5) 0.030(3) Uiso 1 d .
C3F C -0.5209(8) 0.1454(6) 0.3739(5) 0.028(2) Uiso 1 d .
H3F H -0.5669(8) 0.0967(6) 0.3693(5) 0.034 Uiso 1 calc R
C4F C -0.4911(7) 0.1969(6) 0.4352(5) 0.025(2) Uiso 1 d .
C5F C -0.4201(7) 0.2694(6) 0.4418(5) 0.028(2) Uiso 1 d .
H5F H -0.3989(7) 0.3043(6) 0.4830(5) 0.034 Uiso 1 calc R
C6F C -0.3801(8) 0.2907(6) 0.3882(5) 0.027(2) Uiso 1 d .
C7E C -0.5181(8) 0.1043(6) 0.2529(5) 0.030(3) Uiso 1 d .
H7E1 H -0.5373(8) 0.1371(6) 0.2167(5) 0.036 Uiso 1 calc R
H7E2 H -0.5843(8) 0.0689(6) 0.2520(5) 0.036 Uiso 1 calc R
C7F C -0.3006(7) 0.3695(6) 0.3989(5) 0.032(3) Uiso 1 d .
H7F1 H -0.3090(7) 0.3911(6) 0.3570(5) 0.038 Uiso 1 calc R
H7F2 H -0.3212(7) 0.4126(6) 0.4308(5) 0.038 Uiso 1 calc R
C8E C -0.3180(8) -0.1675(6) 0.2803(5) 0.030(3) Uiso 1 d .
C9E C -0.2395(9) -0.1476(7) 0.3517(5) 0.050(3) Uiso 1 d .
H9EA H -0.2285(9) -0.1987(7) 0.3705(5) 0.075 Uiso 1 calc R
H9EB H -0.2735(9) -0.1085(7) 0.3792(5) 0.075 Uiso 1 calc R
H9EC H -0.1681(9) -0.1234(7) 0.3493(5) 0.075 Uiso 1 calc R
C10E C -0.2653(9) -0.2337(7) 0.2371(5) 0.050(3) Uiso 1 d .
H10M H -0.2583(9) -0.2846(7) 0.2564(5) 0.074 Uiso 1 calc R
H10N H -0.1921(9) -0.2121(7) 0.2355(5) 0.074 Uiso 1 calc R
H10O H -0.3127(9) -0.2453(7) 0.1927(5) 0.074 Uiso 1 calc R
C11E C -0.4326(8) -0.2057(7) 0.2853(5) 0.041(3) Uiso 1 d .
H11M H -0.4219(8) -0.2580(7) 0.3024(5) 0.061 Uiso 1 calc R
H11N H -0.4832(8) -0.2157(7) 0.2417(5) 0.061 Uiso 1 calc R
H11O H -0.4638(8) -0.1672(7) 0.3147(5) 0.061 Uiso 1 calc R
C8F C -0.5295(8) 0.1776(6) 0.4976(5) 0.032(3) Uiso 1 d .
C9F C -0.4265(8) 0.1661(7) 0.5534(5) 0.041(3) Uiso 1 d .
H9FA H -0.4512(8) 0.1541(7) 0.5918(5) 0.062 Uiso 1 calc R
H9FB H -0.3780(8) 0.2168(7) 0.5653(5) 0.062 Uiso 1 calc R
H9FC H -0.3861(8) 0.1201(7) 0.5380(5) 0.062 Uiso 1 calc R
C10F C -0.5947(8) 0.2522(7) 0.5222(5) 0.040(3) Uiso 1 d .
H10P H -0.6590(8) 0.2593(7) 0.4873(5) 0.060 Uiso 1 calc R
H10Q H -0.5461(8) 0.3029(7) 0.5339(5) 0.060 Uiso 1 calc R
H10R H -0.6195(8) 0.2406(7) 0.5606(5) 0.060 Uiso 1 calc R
C11F C -0.6099(8) 0.0969(7) 0.4815(5) 0.042(3) Uiso 1 d .
H11P H -0.6745(8) 0.1035(7) 0.4467(5) 0.063 Uiso 1 calc R
H11Q H -0.6338(8) 0.0879(7) 0.5208(5) 0.063 Uiso 1 calc R
H11R H -0.5711(8) 0.0494(7) 0.4670(5) 0.063 Uiso 1 calc R
N1 N -0.0370(7) 0.0674(6) 0.3821(4) 0.043(2) Uiso 1 d .
C11 C -0.1437(9) 0.0844(7) 0.3739(6) 0.046(3) Uiso 1 d .
H11 H -0.1899(9) 0.0735(7) 0.3309(6) 0.056 Uiso 1 calc R
C12 C -0.1912(9) 0.1176(7) 0.4255(5) 0.037(3) Uiso 1 d .
H12 H -0.2666(9) 0.1298(7) 0.4173(5) 0.045 Uiso 1 calc R
C13 C -0.1237(9) 0.1318(7) 0.4888(6) 0.050(3) Uiso 1 d .
H13 H -0.1531(9) 0.1536(7) 0.5246(6) 0.060 Uiso 1 calc R
C14 C -0.0128(10) 0.1140(7) 0.4995(6) 0.057(4) Uiso 1 d .
H14 H 0.0350(10) 0.1228(7) 0.5421(6) 0.068 Uiso 1 calc R
C15 C 0.0243(10) 0.0824(7) 0.4441(6) 0.049(3) Uiso 1 d .
H15 H 0.0997(10) 0.0703(7) 0.4510(6) 0.058 Uiso 1 calc R
N3 N -0.2955(7) 0.5041(6) 0.2153(4) 0.043(2) Uiso 1 d .
C31 C -0.3948(9) 0.5134(7) 0.1736(5) 0.044(3) Uiso 1 d .
H31 H -0.4232(9) 0.5665(7) 0.1769(5) 0.053 Uiso 1 calc R
C32 C -0.4569(10) 0.4515(8) 0.1270(6) 0.057(4) Uiso 1 d .
H32 H -0.5262(10) 0.4616(8) 0.1005(6) 0.068 Uiso 1 calc R
C33 C -0.4145(9) 0.3733(8) 0.1202(6) 0.050(3) Uiso 1 d .
H33 H -0.4557(9) 0.3292(8) 0.0893(6) 0.060 Uiso 1 calc R
C34 C -0.3117(9) 0.3607(8) 0.1589(5) 0.047(3) Uiso 1 d .
H34 H -0.2808(9) 0.3087(8) 0.1538(5) 0.057 Uiso 1 calc R
C35 C -0.2554(9) 0.4257(7) 0.2052(5) 0.045(3) Uiso 1 d .
H35 H -0.1855(9) 0.4164(7) 0.2315(5) 0.054 Uiso 1 calc R
N4 N -0.4105(7) 0.1269(5) 0.0541(4) 0.033(2) Uiso 1 d .
C41 C -0.5204(8) 0.1082(6) 0.0274(5) 0.036(3) Uiso 1 d .
H41 H -0.5674(8) 0.1050(6) 0.0563(5) 0.043 Uiso 1 calc R
C42 C -0.5679(9) 0.0933(6) -0.0396(5) 0.036(3) Uiso 1 d .
H42 H -0.6454(9) 0.0822(6) -0.0555(5) 0.043 Uiso 1 calc R
C43 C -0.4982(8) 0.0952(6) -0.0841(5) 0.035(3) Uiso 1 d .
H43 H -0.5278(8) 0.0856(6) -0.1300(5) 0.042 Uiso 1 calc R
C44 C -0.3825(9) 0.1120(7) -0.0568(5) 0.039(3) Uiso 1 d .
H44 H -0.3329(9) 0.1117(7) -0.0845(5) 0.047 Uiso 1 calc R
C45 C -0.3429(8) 0.1291(6) 0.0120(5) 0.035(3) Uiso 1 d .
H45 H -0.2663(8) 0.1427(6) 0.0298(5) 0.042 Uiso 1 calc R
N5 N 0.4168(8) -0.3461(6) 0.1237(5) 0.056(3) Uiso 1 d .
C51 C 0.3453(9) -0.3646(7) 0.1590(6) 0.051(3) Uiso 1 d .
H51 H 0.3757(9) -0.3817(7) 0.1999(6) 0.061 Uiso 1 calc R
C52 C 0.2283(9) -0.3608(7) 0.1408(5) 0.042(3) Uiso 1 d .
H52 H 0.1838(9) -0.3729(7) 0.1693(5) 0.051 Uiso 1 calc R
C53 C 0.1813(9) -0.3388(7) 0.0800(5) 0.047(3) Uiso 1 d .
H53 H 0.1037(9) -0.3373(7) 0.0649(5) 0.056 Uiso 1 calc R
C54 C 0.2537(9) -0.3188(7) 0.0417(6) 0.045(3) Uiso 1 d .
H54 H 0.2252(9) -0.3022(7) 0.0003(6) 0.054 Uiso 1 calc R
C55 C 0.3683(9) -0.3234(7) 0.0650(6) 0.049(3) Uiso 1 d .
H55 H 0.4148(9) -0.3099(7) 0.0380(6) 0.058 Uiso 1 calc R
O2 O -0.1607(5) 0.2851(4) 0.3154(3) 0.034(2) Uani 1 d .
O3 O -0.0487(5) 0.2858(4) 0.2230(3) 0.027(2) Uani 1 d .
O4 O -0.0711(5) 0.2271(4) 0.0944(3) 0.031(2) Uani 1 d .
O5 O 0.1596(5) 0.0319(4) -0.0369(3) 0.032(2) Uani 1 d .
H2A H -0.2419 0.2936 0.2992 0.060 Uiso 1 d .
H3A H -0.0888 0.2833 0.2529 0.060 Uiso 1 d .
H4A H -0.0803 0.2579 0.1273 0.060 Uiso 1 d .
H5A H 0.1480 0.0566 -0.0022 0.060 Uiso 1 d .
C1AA C -0.1131(8) 0.3122(6) 0.3827(5) 0.029(3) Uiso 1 d .
C2AA C -0.1788(8) 0.3511(6) 0.4245(5) 0.028(2) Uiso 1 d .
C3AA C -0.1238(8) 0.3765(6) 0.4911(5) 0.031(3) Uiso 1 d .
H3AB H -0.1653(8) 0.4024(6) 0.5195(5) 0.037 Uiso 1 calc R
C4AA C -0.0111(8) 0.3660(6) 0.5181(5) 0.029(2) Uiso 1 d .
C5AA C 0.0502(8) 0.3286(6) 0.4732(5) 0.029(2) Uiso 1 d .
H5AB H 0.1265(8) 0.3217(6) 0.4890(5) 0.034 Uiso 1 calc R
C6AA C -0.0004(8) 0.3020(6) 0.4063(5) 0.027(2) Uiso 1 d .
C1BA C 0.0497(8) 0.3358(6) 0.2549(5) 0.029(3) Uiso 1 d .
C2BA C 0.1082(8) 0.3268(6) 0.3184(5) 0.026(2) Uiso 1 d .
C3BA C 0.2080(8) 0.3790(6) 0.3468(5) 0.031(3) Uiso 1 d .
H3BA H 0.2484(8) 0.3748(6) 0.3898(5) 0.037 Uiso 1 calc R
C4BA C 0.2482(7) 0.4376(6) 0.3113(5) 0.024(2) Uiso 1 d .
C5BA C 0.1848(8) 0.4417(6) 0.2471(5) 0.031(3) Uiso 1 d .
H5BA H 0.2099(8) 0.4796(6) 0.2230(5) 0.038 Uiso 1 calc R
C6BA C 0.0865(8) 0.3925(6) 0.2174(5) 0.026(2) Uiso 1 d .
C1CA C 0.0014(8) 0.2681(7) 0.0654(5) 0.031(3) Uiso 1 d .
C2CA C 0.0453(7) 0.3504(6) 0.0889(5) 0.023(2) Uiso 1 d .
C3CA C 0.1132(8) 0.3872(7) 0.0525(5) 0.033(3) Uiso 1 d .
H3CA H 0.1436(8) 0.4423(7) 0.0673(5) 0.040 Uiso 1 calc R
C4CA C 0.1355(7) 0.3423(6) -0.0053(5) 0.026(2) Uiso 1 d .
C5CA C 0.0889(8) 0.2604(6) -0.0254(5) 0.033(3) Uiso 1 d .
H5CA H 0.1026(8) 0.2300(6) -0.0639(5) 0.039 Uiso 1 calc R
C6CA C 0.0228(7) 0.2214(6) 0.0091(5) 0.023(2) Uiso 1 d .
C1DA C 0.0745(8) 0.0444(6) -0.0899(5) 0.026(2) Uiso 1 d .
C2DA C -0.0166(7) 0.0931(6) -0.0838(5) 0.024(2) Uiso 1 d .
C3DA C -0.0928(8) 0.1087(6) -0.1397(5) 0.028(2) Uiso 1 d .
H3DA H -0.1502(8) 0.1439(6) -0.1350(5) 0.033 Uiso 1 calc R
C4DA C -0.0857(7) 0.0725(6) -0.2041(5) 0.023(2) Uiso 1 d .
C5DA C 0.0014(8) 0.0195(6) -0.2088(5) 0.032(3) Uiso 1 d .
H5DA H 0.0052(8) -0.0074(6) -0.2507(5) 0.038 Uiso 1 calc R
C6DA C 0.0811(8) 0.0056(6) -0.1540(5) 0.025(2) Uiso 1 d .
C7AA C 0.0706(8) 0.2652(6) 0.3585(5) 0.032(3) Uiso 1 d .
H7AA H 0.1369(8) 0.2432(6) 0.3844(5) 0.038 Uiso 1 calc R
H7AB H 0.0270(8) 0.2182(6) 0.3278(5) 0.038 Uiso 1 calc R
C7BA C 0.0180(8) 0.4036(6) 0.1489(5) 0.030(3) Uiso 1 d .
H7BA H 0.0271(8) 0.4624(6) 0.1441(5) 0.036 Uiso 1 calc R
H7BB H -0.0609(8) 0.3915(6) 0.1473(5) 0.036 Uiso 1 calc R
C7CA C -0.0306(8) 0.1343(6) -0.0158(5) 0.032(3) Uiso 1 d .
H7CA H -0.1106(8) 0.1358(6) -0.0180(5) 0.038 Uiso 1 calc R
H7CB H 0.0003(8) 0.0986(6) 0.0168(5) 0.038 Uiso 1 calc R
C7DA C 0.1729(7) -0.0531(6) -0.1613(5) 0.030(3) Uiso 1 d .
H7DA H 0.1385(7) -0.1066(6) -0.1870(5) 0.036 Uiso 1 calc R
H7DB H 0.2119(7) -0.0637(6) -0.1173(5) 0.036 Uiso 1 calc R
C8AA C 0.0434(8) 0.3910(6) 0.5931(5) 0.031(3) Uiso 1 d .
C9AA C 0.0047(8) 0.4766(6) 0.6178(5) 0.039(3) Uiso 1 d .
H9AD H 0.0261(8) 0.5179(6) 0.5932(5) 0.059 Uiso 1 calc R
H9AE H 0.0395(8) 0.4928(6) 0.6645(5) 0.059 Uiso 1 calc R
H9AF H -0.0757(8) 0.4729(6) 0.6112(5) 0.059 Uiso 1 calc R
C10G C 0.1741(8) 0.3993(7) 0.6079(5) 0.043(3) Uiso 1 d .
H10S H 0.2012(8) 0.3463(7) 0.5929(5) 0.064 Uiso 1 calc R
H10T H 0.2048(8) 0.4149(7) 0.6550(5) 0.064 Uiso 1 calc R
H10U H 0.1971(8) 0.4417(7) 0.5848(5) 0.064 Uiso 1 calc R
C11G C 0.0097(8) 0.3246(7) 0.6320(5) 0.042(3) Uiso 1 d .
H11S H 0.0343(8) 0.2710(7) 0.6163(5) 0.063 Uiso 1 calc R
H11T H -0.0707(8) 0.3206(7) 0.6255(5) 0.063 Uiso 1 calc R
H11U H 0.0445(8) 0.3405(7) 0.6787(5) 0.063 Uiso 1 calc R
C8BA C 0.3564(8) 0.4936(6) 0.3426(5) 0.030(3) Uiso 1 d .
C9BA C 0.4117(8) 0.4812(7) 0.4140(5) 0.043(3) Uiso 1 d .
H9BD H 0.4787(8) 0.5180(7) 0.4306(5) 0.064 Uiso 1 calc R
H9BE H 0.4308(8) 0.4238(7) 0.4143(5) 0.064 Uiso 1 calc R
H9BF H 0.3602(8) 0.4940(7) 0.4418(5) 0.064 Uiso 1 calc R
C10H C 0.4427(8) 0.4724(7) 0.2989(5) 0.041(3) Uiso 1 d .
H10V H 0.4098(8) 0.4798(7) 0.2537(5) 0.061 Uiso 1 calc R
H10W H 0.4619(8) 0.4151(7) 0.2999(5) 0.061 Uiso 1 calc R
H10X H 0.5095(8) 0.5094(7) 0.3163(5) 0.061 Uiso 1 calc R
C11H C 0.3298(9) 0.5865(7) 0.3427(5) 0.045(3) Uiso 1 d .
H11V H 0.2950(9) 0.5950(7) 0.2981(5) 0.067 Uiso 1 calc R
H11W H 0.3984(9) 0.6217(7) 0.3591(5) 0.067 Uiso 1 calc R
H11X H 0.2795(9) 0.6007(7) 0.3711(5) 0.067 Uiso 1 calc R
C8CA C 0.2017(8) 0.3832(7) -0.0495(5) 0.035(3) Uiso 1 d .
C9CA C 0.1335(8) 0.3703(7) -0.1222(5) 0.042(3) Uiso 1 d .
H9CD H 0.1149(8) 0.3113(7) -0.1377(5) 0.063 Uiso 1 calc R
H9CE H 0.1775(8) 0.3923(7) -0.1494(5) 0.063 Uiso 1 calc R
H9CF H 0.0655(8) 0.3994(7) -0.1252(5) 0.063 Uiso 1 calc R
C10I C 0.2304(8) 0.4762(6) -0.0258(5) 0.041(3) Uiso 1 d .
H10Y H 0.2731(8) 0.4849(6) 0.0198(5) 0.061 Uiso 1 calc R
H10Z H 0.1622(8) 0.5050(6) -0.0290(5) 0.061 Uiso 1 calc R
H10Z H 0.2742(8) 0.4979(6) -0.0531(5) 0.061 Uiso 1 calc R
C11I C 0.3116(8) 0.3362(7) -0.0470(5) 0.040(3) Uiso 1 d .
H11Y H 0.2927(8) 0.2771(7) -0.0621(5) 0.061 Uiso 1 calc R
H11Z H 0.3568(8) 0.3445(7) -0.0020(5) 0.061 Uiso 1 calc R
H11Z H 0.3531(8) 0.3581(7) -0.0754(5) 0.061 Uiso 1 calc R
C8DA C -0.1636(8) 0.0946(6) -0.2674(5) 0.029(2) Uiso 1 d .
C9DA C -0.2677(9) 0.1376(7) -0.2539(6) 0.053(3) Uiso 1 d .
H9DD H -0.3092(9) 0.1013(7) -0.2339(6) 0.079 Uiso 1 calc R
H9DE H -0.3147(9) 0.1487(7) -0.2952(6) 0.079 Uiso 1 calc R
H9DF H -0.2445(9) 0.1897(7) -0.2241(6) 0.079 Uiso 1 calc R
C10J C -0.2087(9) 0.0167(7) -0.3183(6) 0.053(3) Uiso 1 d .
H10Z H -0.2484(9) -0.0214(7) -0.2988(6) 0.079 Uiso 1 calc R
H10Z H -0.1471(9) -0.0105(7) -0.3318(6) 0.079 Uiso 1 calc R
H10Z H -0.2591(9) 0.0327(7) -0.3566(6) 0.079 Uiso 1 calc R
C11J C -0.1018(9) 0.1536(8) -0.2986(6) 0.060(4) Uiso 1 d .
H11Z H -0.0729(9) 0.2031(8) -0.2667(6) 0.090 Uiso 1 calc R
H11Z H -0.1525(9) 0.1692(8) -0.3369(6) 0.090 Uiso 1 calc R
H11Z H -0.0404(9) 0.1260(8) -0.3121(6) 0.090 Uiso 1 calc R
N2 N 0.2193(6) 0.1339(5) 0.0897(4) 0.033(2) Uiso 1 d .
C21A C 0.1819(8) 0.1143(7) 0.1412(5) 0.034(3) Uiso 1 d .
H21A H 0.1388(8) 0.0639(7) 0.1354(5) 0.041 Uiso 1 calc R
C22A C 0.2036(8) 0.1637(6) 0.2013(5) 0.031(3) Uiso 1 d .
H22A H 0.1736(8) 0.1482(6) 0.2353(5) 0.037 Uiso 1 calc R
C23A C 0.2714(8) 0.2384(6) 0.2123(5) 0.033(3) Uiso 1 d .
H23A H 0.2895(8) 0.2725(6) 0.2538(5) 0.039 Uiso 1 calc R
C24A C 0.3105(8) 0.2600(7) 0.1597(5) 0.035(3) Uiso 1 d .
H24A H 0.3546(8) 0.3098(7) 0.1647(5) 0.043 Uiso 1 calc R
C25A C 0.2830(7) 0.2064(6) 0.0992(5) 0.028(2) Uiso 1 d .
H25A H 0.3096(7) 0.2210(6) 0.0638(5) 0.034 Uiso 1 calc R

loop_
_atom_type_symbol
_atom_type_description
_atom_type_scat_dispersion_real
_atom_type_scat_dispersion_imag
_atom_type_scat_source
C C 0.0033 0.0016 'International Tables Vol C Tables 4.2.6.8 and 6.1.1.4'
H H 0.0000 0.0000 'International Tables Vol C Tables 4.2.6.8 and 6.1.1.4'
N N 0.0061 0.0033 'International Tables Vol C Tables 4.2.6.8 and 6.1.1.4'
O O 0.0106 0.0060 'International Tables Vol C Tables 4.2.6.8 and 6.1.1.4'

loop_
_geom_angle_atom_site_label_1
_geom_angle_atom_site_label_2
_geom_angle_atom_site_label_3
_geom_angle
_geom_angle_site_symmetry_3
O6 C1E C6E 119.5(8) .
O6 C1E C2E 120.2(8) .
C6E C1E C2E 120.0(9) .
C3E C2E C1E 118.5(8) .
C3E C2E C7DA 124.0(8) 2
C1E C2E C7DA 117.5(8) 2
C2E C3E C4E 122.7(9) .
C5E C4E C3E 116.5(9) .
C5E C4E C8E 123.8(8) .
C3E C4E C8E 119.6(9) .
C6E C5E C4E 123.4(9) .
C5E C6E C1E 118.6(9) .
C5E C6E C7E 120.7(8) .
C1E C6E C7E 120.4(9) .
O1 C1F C2F 123.6(9) .
O1 C1F C6F 114.9(8) .
C2F C1F C6F 121.5(9) .
C3F C2F C1F 118.7(9) .
C3F C2F C7E 120.3(9) .
C1F C2F C7E 121.0(8) .
C2F C3F C4F 122.1(9) .
C3F C4F C5F 118.3(8) .
C3F C4F C8F 123.5(8) .
C5F C4F C8F 118.2(8) .
C6F C5F C4F 121.8(9) .
C5F C6F C1F 117.3(9) .
C5F C6F C7F 119.3(9) .
C1F C6F C7F 123.3(8) .
C2F C7E C6E 111.5(8) .
C2AA C7F C6F 111.7(8) .
C4E C8E C11E 110.7(8) .
C4E C8E C10E 112.9(8) .
C11E C8E C10E 108.4(8) .
C4E C8E C9E 106.9(8) .
C11E C8E C9E 108.6(8) .
C10E C8E C9E 109.2(8) .
C9F C8F C4F 110.1(7) .
C9F C8F C11F 108.8(9) .
C4F C8F C11F 111.7(8) .
C9F C8F C10F 109.6(8) .
C4F C8F C10F 108.9(8) .
C11F C8F C10F 107.6(8) .
C15 N1 C11 115.6(10) .
N1 C11 C12 124.0(11) .
C13 C12 C11 117.9(11) .
C12 C13 C14 119.9(11) .
C13 C14 C15 116.5(12) .
N1 C15 C14 126.1(11) .
C31 N3 C35 114.4(10) .
N3 C31 C32 125.2(12) .
C31 C32 C33 118.1(12) .
C34 C33 C32 119.7(12) .
C35 C34 C33 118.7(12) .
C34 C35 N3 123.9(11) .
C41 N4 C45 117.5(9) .
N4 C41 C42 124.1(9) .
C41 C42 C43 118.9(10) .
C44 C43 C42 117.6(10) .
C45 C44 C43 119.0(9) .
N4 C45 C44 122.8(10) .
C51 N5 C55 114.3(10) .
N5 C51 C52 126.2(12) .
C53 C52 C51 118.0(10) .
C52 C53 C54 117.4(11) .
C55 C54 C53 119.8(11) .
N5 C55 C54 124.3(11) .
C6AA C1AA O2 117.7(8) .
C6AA C1AA C2AA 121.8(9) .
O2 C1AA C2AA 120.4(9) .
C3AA C2AA C1AA 116.3(9) .
C3AA C2AA C7F 120.6(8) .
C1AA C2AA C7F 123.0(9) .
C4AA C3AA C2AA 124.5(9) .
C3AA C4AA C5AA 116.3(9) .
C3AA C4AA C8AA 122.1(8) .
C5AA C4AA C8AA 121.7(9) .
C6AA C5AA C4AA 121.7(9) .
C1AA C6AA C5AA 119.4(9) .
C1AA C6AA C7AA 120.5(9) .
C5AA C6AA C7AA 120.0(9) .
C2BA C1BA O3 121.0(8) .
C2BA C1BA C6BA 123.0(9) .
O3 C1BA C6BA 116.0(9) .
C1BA C2BA C3BA 117.4(9) .
C1BA C2BA C7AA 123.4(9) .
C3BA C2BA C7AA 119.1(9) .
C2BA C3BA C4BA 121.7(9) .
C5BA C4BA C3BA 117.1(9) .
C5BA C4BA C8BA 121.7(8) .
C3BA C4BA C8BA 121.2(9) .
C6BA C5BA C4BA 123.3(9) .
C5BA C6BA C1BA 117.4(9) .
C5BA C6BA C7BA 120.6(9) .
C1BA C6BA C7BA 121.8(9) .
C6CA C1CA O4 114.3(9) .
C6CA C1CA C2CA 122.5(9) .
O4 C1CA C2CA 123.1(9) .
C1CA C2CA C3CA 117.8(9) .
C1CA C2CA C7BA 122.9(8) .
C3CA C2CA C7BA 119.2(9) .
C4CA C3CA C2CA 121.4(9) .
C5CA C4CA C3CA 117.5(9) .
C5CA C4CA C8CA 119.8(9) .
C3CA C4CA C8CA 122.5(9) .
C4CA C5CA C6CA 123.2(10) .
C1CA C6CA C5CA 117.7(9) .
C1CA C6CA C7CA 120.4(8) .
C5CA C6CA C7CA 121.8(9) .
O5 C1DA C2DA 124.0(9) .
O5 C1DA C6DA 117.0(8) .
C2DA C1DA C6DA 119.0(9) .
C3DA C2DA C1DA 120.3(9) .
C3DA C2DA C7CA 118.0(8) .
C1DA C2DA C7CA 121.6(9) .
C2DA C3DA C4DA 121.3(9) .
C5DA C4DA C3DA 117.4(9) .
C5DA C4DA C8DA 120.2(8) .
C3DA C4DA C8DA 122.2(9) .
C6DA C5DA C4DA 122.5(9) .
C5DA C6DA C1DA 119.3(9) .
C5DA C6DA C7DA 120.7(9) .
C1DA C6DA C7DA 120.0(9) .
C2BA C7AA C6AA 114.8(8) .
C6BA C7BA C2CA 117.2(8) .
C6CA C7CA C2DA 116.4(8) .
C6DA C7DA C2E 114.0(8) 2
C9AA C8AA C11G 109.9(8) .
C9AA C8AA C4AA 109.2(9) .
C11G C8AA C4AA 110.1(8) .
C9AA C8AA C10G 107.4(8) .
C11G C8AA C10G 108.1(8) .
C4AA C8AA C10G 112.1(8) .
C9BA C8BA C4BA 113.7(8) .
C9BA C8BA C11H 108.7(9) .
C4BA C8BA C11H 109.2(8) .
C9BA C8BA C10H 108.0(8) .
C4BA C8BA C10H 108.3(8) .
C11H C8BA C10H 108.9(8) .
C10I C8CA C9CA 108.9(9) .
C10I C8CA C11I 109.9(8) .
C9CA C8CA C11I 107.8(8) .
C10I C8CA C4CA 112.6(8) .
C9CA C8CA C4CA 110.4(8) .
C11I C8CA C4CA 107.1(8) .
C11J C8DA C10J 108.9(9) .
C11J C8DA C4DA 110.3(8) .
C10J C8DA C4DA 111.7(9) .
C11J C8DA C9DA 107.4(9) .
C10J C8DA C9DA 105.6(8) .
C4DA C8DA C9DA 112.7(8) .
C21A N2 C25A 117.6(9) .
N2 C21A C22A 123.4(10) .
C21A C22A C23A 119.6(9) .
C24A C23A C22A 117.9(10) .
C23A C24A C25A 118.9(10) .
N2 C25A C24A 122.6(9) .

loop_
_geom_bond_atom_site_label_1
_geom_bond_atom_site_label_2
_geom_bond_distance
_geom_bond_site_symmetry_2
O6 C1E 1.394(11) .
O1 C1F 1.385(10) .
C1E C6E 1.402(12) .
C1E C2E 1.409(12) .
C2E C3E 1.376(12) .
C2E C7DA 1.532(11) 2
C3E C4E 1.406(11) .
C4E C5E 1.385(12) .
C4E C8E 1.536(13) .
C5E C6E 1.373(12) .
C6E C7E 1.544(12) .
C1F C2F 1.397(13) .
C1F C6F 1.405(12) .
C2F C3F 1.378(12) .
C2F C7E 1.531(12) .
C3F C4F 1.382(12) .
C4F C5F 1.402(12) .
C4F C8F 1.548(12) .
C5F C6F 1.401(12) .
C6F C7F 1.530(12) .
C7F C2AA 1.514(12) .
C8E C11E 1.544(12) .
C8E C10E 1.548(13) .
C8E C9E 1.553(13) .
C8F C9F 1.538(13) .
C8F C11F 1.551(13) .
C8F C10F 1.553(13) .
N1 C15 1.318(13) .
N1 C11 1.318(12) .
C11 C12 1.387(13) .
C12 C13 1.366(14) .
C13 C14 1.368(14) .
C14 C15 1.374(14) .
N3 C31 1.345(13) .
N3 C35 1.372(13) .
C31 C32 1.357(14) .
C32 C33 1.376(15) .
C33 C34 1.364(14) .
C34 C35 1.361(14) .
N4 C41 1.336(11) .
N4 C45 1.342(11) .
C41 C42 1.364(13) .
C42 C43 1.402(12) .
C43 C44 1.397(13) .
C44 C45 1.387(13) .
N5 C51 1.319(12) .
N5 C55 1.336(13) .
C51 C52 1.398(14) .
C52 C53 1.365(14) .
C53 C54 1.382(13) .
C54 C55 1.380(14) .
O2 C1AA 1.386(11) .
O3 C1BA 1.397(10) .
O4 C1CA 1.384(10) .
O5 C1DA 1.372(11) .
C1AA C6AA 1.375(12) .
C1AA C2AA 1.414(12) .
C2AA C3AA 1.389(12) .
C3AA C4AA 1.386(12) .
C4AA C5AA 1.412(12) .
C4AA C8AA 1.538(13) .
C5AA C6AA 1.385(12) .
C6AA C7AA 1.538(12) .
C1BA C2BA 1.379(13) .
C1BA C6BA 1.410(12) .
C2BA C3BA 1.414(12) .
C2BA C7AA 1.510(12) .
C3BA C4BA 1.420(12) .
C4BA C5BA 1.394(13) .
C4BA C8BA 1.530(12) .
C5BA C6BA 1.380(12) .
C6BA C7BA 1.516(13) .
C1CA C6CA 1.384(12) .
C1CA C2CA 1.388(13) .
C2CA C3CA 1.417(12) .
C2CA C7BA 1.520(12) .
C3CA C4CA 1.401(12) .
C4CA C5CA 1.384(13) .
C4CA C8CA 1.557(12) .
C5CA C6CA 1.391(12) .
C6CA C7CA 1.495(12) .
C1DA C2DA 1.399(12) .
C1DA C6DA 1.413(12) .
C2DA C3DA 1.371(12) .
C2DA C7CA 1.526(12) .
C3DA C4DA 1.407(12) .
C4DA C5DA 1.397(12) .
C4DA C8DA 1.531(13) .
C5DA C6DA 1.367(12) .
C6DA C7DA 1.511(12) .
C7DA C2E 1.532(11) 2
C8AA C9AA 1.527(13) .
C8AA C11G 1.531(13) .
C8AA C10G 1.553(12) .
C8BA C9BA 1.526(13) .
C8BA C11H 1.537(13) .
C8BA C10H 1.564(12) .
C8CA C10I 1.509(13) .
C8CA C9CA 1.531(13) .
C8CA C11I 1.557(13) .
C8DA C11J 1.501(13) .
C8DA C10J 1.516(13) .
C8DA C9DA 1.532(13) .
N2 C21A 1.335(11) .
N2 C25A 1.344(11) .
C21A C22A 1.348(12) .
C22A C23A 1.398(12) .
C23A C24A 1.376(12) .
C24A C25A 1.385(13) .
